data_4319910
loop_
_publ_author_name
'Hitoshi Miyasaka'
'Ho-Chol Chang'
'Katsunori Mochizuki'
'Susumu Kitagawa'

_publ_section_title
;
 Syntheses, Structures, and Physicochemical Properties of Diruthenium
 Compounds of Tetrachlorocatecholate with Metal-Metal Bonded
 Ru3+(\m-OR)2Ru3+ and Ru3.5+(\m-OR)2Ru3.5+ Cores (R = CH3 and C2H5)
;
_journal_name_full 'Inorganic Chemistry'
_journal_page_first 3544
_journal_page_last 3554
_journal_paper_doi 10.1021/ic0010252
_journal_volume 40
_journal_year 2001
_chemical_formula_sum 'C50 H44 Cl8 N4 O6 P Ru'
_chemical_formula_weight 1212.59
_space_group_IT_number 14
_symmetry_cell_setting monoclinic
_symmetry_Int_Tables_number 14
_symmetry_space_group_name_Hall '-P 2yn'
_symmetry_space_group_name_H-M 'P 1 21/n 1'
_cell_angle_alpha 90
_cell_angle_beta 97.663(2)
_cell_angle_gamma 90
_cell_formula_units_Z 4
_cell_length_a 17.874(2)
_cell_length_b 13.565(1)
_cell_length_c 21.841(1)
_cell_measurement_reflns_used 4
_cell_measurement_temperature 173.2
_cell_measurement_theta_max 27.5
_cell_volume 5248.3(7)
_computing_data_reduction 'teXsan Ver. 1.10'
_computing_publication_material 'teXsan Ver. 1.10'
_computing_structure_refinement 'teXsan Ver. 1.10'
_computing_structure_solution SIR92
_diffrn_measured_fraction_theta_full 0.9919
_diffrn_measured_fraction_theta_max 0.9919
_diffrn_measurement_device_type 'Quantum CCD/Rigaku AFC7'
_diffrn_measurement_method \w
_diffrn_radiation_type 'Mo K\a'
_diffrn_radiation_wavelength 0.7107
_diffrn_reflns_av_R_equivalents 0.037
_diffrn_reflns_limit_h_max 19
_diffrn_reflns_limit_h_min 0
_diffrn_reflns_limit_k_max 14
_diffrn_reflns_limit_k_min 0
_diffrn_reflns_limit_l_max 23
_diffrn_reflns_limit_l_min -23
_diffrn_reflns_number 28208
_diffrn_reflns_theta_full 22.30
_diffrn_reflns_theta_max 22.30
_exptl_absorpt_coefficient_mu 0.788
_exptl_absorpt_correction_T_max 0.946
_exptl_absorpt_correction_T_min 0.946
_exptl_absorpt_correction_type none
_exptl_crystal_colour brown
_exptl_crystal_density_diffrn 1.534
_exptl_crystal_density_method 'not measured'
_exptl_crystal_description plate
_exptl_crystal_size_max 0.250
_exptl_crystal_size_mid 0.210
_exptl_crystal_size_min 0.070
_refine_diff_density_max 0.97
_refine_diff_density_min -0.45
_refine_ls_extinction_method none
_refine_ls_goodness_of_fit_ref 1.322
_refine_ls_hydrogen_treatment noref
_refine_ls_number_parameters 634
_refine_ls_number_reflns 3727
_refine_ls_R_factor_gt 0.0738
_refine_ls_shift/su_max 1.0574
_refine_ls_structure_factor_coef F
_refine_ls_weighting_scheme unit
_refine_ls_wR_factor_ref 0.0756
_reflns_number_gt 3727
_reflns_number_total 6643
_reflns_threshold_expression F^2^>3.0\s(F^2^)
_cod_data_source_file ic0010252_6.cif
_cod_data_source_block Comp9
_cod_original_cell_volume 5248.5(8)
_cod_original_formula_sum 'C50 H44 Cl8 N4 O6 P Ru '
_cod_database_code 4319910

loop_
_symmetry_equiv_pos_as_xyz
x,y,z
1/2-x,1/2+y,1/2-z
-x,-y,-z
1/2+x,1/2-y,1/2+z

loop_
_atom_site_label
_atom_site_type_symbol
_atom_site_fract_x
_atom_site_fract_y
_atom_site_fract_z
_atom_site_U_iso_or_equiv
_atom_site_adp_type
_atom_site_occupancy
_atom_site_calc_flag
_atom_site_refinement_flags
_atom_site_disorder_assembly
_atom_site_disorder_group
Ru(1) Ru 0.5000 0.5000 0.0000 0.0499(5) Uani 1.00 d S . .
Ru(2) Ru 1.0000 1.0000 0.0000 0.0456(5) Uani 1.00 d S . .
Cl(1) Cl 0.5647(3) 0.1919(3) 0.1172(2) 0.081(2) Uani 1.00 d . . .
Cl(2) Cl 0.6906(3) 0.2287(4) 0.2290(2) 0.094(2) Uani 1.00 d . . .
Cl(3) Cl 0.7467(2) 0.4445(4) 0.2599(2) 0.083(1) Uani 1.00 d . . .
Cl(4) Cl 0.6801(2) 0.6187(3) 0.1755(2) 0.069(1) Uani 1.00 d . . .
Cl(5) Cl 0.9288(2) 1.0399(3) 0.2068(2) 0.065(1) Uani 1.00 d . . .
Cl(6) Cl 1.0639(2) 0.9981(4) 0.3108(2) 0.083(1) Uani 1.00 d . . .
Cl(7) Cl 1.2240(3) 0.9567(4) 0.2746(2) 0.090(2) Uani 1.00 d . . .
Cl(8) Cl 1.2460(2) 0.9482(4) 0.1346(2) 0.077(1) Uani 1.00 d . . .
P(1) P 1.0001(2) 0.4195(3) 0.2226(2) 0.054(1) Uani 1.00 d . . .
O(1) O 0.5085(5) 0.3768(7) 0.0538(4) 0.056(3) Uani 1.00 d . . .
O(2) O 0.5620(5) 0.5556(7) 0.0771(4) 0.052(3) Uani 1.00 d . . .
O(3) O 0.9731(5) 1.0439(6) 0.0821(4) 0.046(3) Uani 1.00 d . . .
O(4) O 1.1046(4) 0.9921(7) 0.0497(3) 0.048(3) Uani 1.00 d . . .
O(5) O 0.266(2) 0.500(3) 0.523(2) 0.33(2) Uani 1.00 d . . .
O(6) O 0.388(1) 0.232(1) 0.045(2) 0.27(1) Uani 1.00 d . . .
N(1) N 0.6016(6) 0.4586(10) -0.0319(5) 0.051(4) Uani 1.00 d . . .
N(2) N 0.7396(8) 0.418(1) -0.0686(6) 0.067(5) Uani 1.00 d . . .
N(3) N 0.9745(7) 0.8605(8) 0.0260(5) 0.049(4) Uani 1.00 d . . .
N(4) N 0.928(1) 0.671(1) 0.0567(7) 0.089(6) Uani 1.00 d . . .
C(1) C 0.5658(7) 0.387(1) 0.0996(6) 0.045(4) Uani 1.00 d . . .
C(2) C 0.5958(8) 0.311(1) 0.1362(7) 0.057(5) Uani 1.00 d . . .
C(3) C 0.6524(9) 0.326(1) 0.1848(6) 0.060(5) Uani 1.00 d . . .
C(4) C 0.6777(7) 0.417(2) 0.1969(6) 0.060(5) Uani 1.00 d . . .
C(5) C 0.6499(7) 0.499(1) 0.1614(5) 0.044(4) Uani 1.00 d . . .
C(6) C 0.5932(7) 0.486(1) 0.1121(5) 0.043(4) Uani 1.00 d . . .
C(7) C 0.618(1) 0.369(1) -0.0520(8) 0.082(7) Uani 1.00 d . . .
C(8) C 0.569(2) 0.287(2) -0.060(1) 0.16(1) Uani 1.00 d . . .
C(9) C 0.687(1) 0.348(2) -0.0695(8) 0.084(7) Uani 1.00 d . . .
C(10) C 0.7227(8) 0.507(1) -0.0509(6) 0.051(5) Uani 1.00 d . . .
C(11) C 0.7814(10) 0.583(1) -0.0529(8) 0.085(7) Uani 1.00 d . . .
C(12) C 0.6558(8) 0.527(1) -0.0313(6) 0.054(5) Uani 1.00 d . . .
C(13) C 1.0268(8) 1.0177(10) 0.1265(6) 0.046(4) Uani 1.00 d . . .
C(14) C 1.0173(7) 1.0168(10) 0.1892(5) 0.045(4) Uani 1.00 d . . .
C(15) C 1.0778(9) 0.998(1) 0.2335(5) 0.055(4) Uani 1.00 d . . .
C(16) C 1.1470(8) 0.978(1) 0.2182(6) 0.059(5) Uani 1.00 d . . .
C(17) C 1.1566(8) 0.974(1) 0.1557(7) 0.054(5) Uani 1.00 d . . .
C(18) C 1.0984(7) 0.991(1) 0.1100(5) 0.041(4) Uani 1.00 d . . .
C(19) C 1.0098(10) 0.780(1) 0.0171(7) 0.065(6) Uani 1.00 d . . .
C(20) C 1.079(2) 0.780(2) -0.001(1) 0.15(1) Uani 1.00 d . . .
C(21) C 0.989(1) 0.684(1) 0.0313(9) 0.086(7) Uani 1.00 d . . .
C(22) C 0.889(1) 0.753(2) 0.0682(8) 0.083(7) Uani 1.00 d . . .
C(23) C 0.817(1) 0.747(2) 0.096(1) 0.126(10) Uani 1.00 d . . .
C(24) C 0.9119(9) 0.847(1) 0.0531(6) 0.060(5) Uani 1.00 d . . .
C(25) C 0.9162(8) 0.391(1) 0.1726(7) 0.055(5) Uani 1.00 d . . .
C(26) C 0.8746(8) 0.460(1) 0.1388(7) 0.057(5) Uani 1.00 d . . .
C(27) C 0.8087(9) 0.433(2) 0.1001(7) 0.072(6) Uani 1.00 d . . .
C(28) C 0.7870(10) 0.335(2) 0.0958(8) 0.079(7) Uani 1.00 d . . .
C(29) C 0.830(1) 0.264(1) 0.1288(9) 0.101(8) Uani 1.00 d . . .
C(30) C 0.8938(10) 0.292(1) 0.1663(8) 0.081(6) Uani 1.00 d . . .
C(31) C 0.9847(8) 0.415(1) 0.3002(6) 0.057(5) Uani 1.00 d . . .
C(32) C 0.928(1) 0.358(2) 0.3196(8) 0.102(8) Uani 1.00 d . . .
C(33) C 0.920(2) 0.349(2) 0.382(1) 0.16(1) Uani 1.00 d . . .
C(34) C 0.962(2) 0.409(2) 0.4240(10) 0.14(1) Uani 1.00 d . . .
C(35) C 1.019(1) 0.463(2) 0.4062(9) 0.103(8) Uani 1.00 d . . .
C(36) C 1.0299(10) 0.469(1) 0.3448(8) 0.074(6) Uani 1.00 d . . .
C(37) C 1.0728(8) 0.3312(9) 0.2092(8) 0.052(5) Uani 1.00 d . . .
C(38) C 1.1208(9) 0.297(1) 0.2577(8) 0.076(6) Uani 1.00 d . . .
C(39) C 1.1764(10) 0.234(1) 0.248(1) 0.092(7) Uani 1.00 d . . .
C(40) C 1.184(1) 0.205(1) 0.189(1) 0.097(8) Uani 1.00 d . . .
C(41) C 1.136(1) 0.238(1) 0.1415(10) 0.089(7) Uani 1.00 d . . .
C(42) C 1.079(1) 0.301(1) 0.1483(9) 0.081(7) Uani 1.00 d . . .
C(43) C 1.0287(8) 0.543(1) 0.2082(7) 0.050(4) Uani 1.00 d . . .
C(44) C 1.0902(9) 0.559(1) 0.1755(7) 0.058(5) Uani 1.00 d . . .
C(45) C 1.1102(9) 0.655(1) 0.1630(7) 0.066(6) Uani 1.00 d . . .
C(46) C 1.069(1) 0.733(1) 0.1825(9) 0.071(6) Uani 1.00 d . . .
C(47) C 1.012(1) 0.717(1) 0.2146(8) 0.080(7) Uani 1.00 d . . .
C(48) C 0.9913(9) 0.620(1) 0.2260(7) 0.060(5) Uani 1.00 d . . .
C(49) C 0.235(3) 0.430(4) 0.527(2) 0.30(3) Uani 1.00 d . . .
C(50) C 0.346(3) 0.206(4) 0.103(4) 0.48(4) Uani 1.00 d . . .

loop_
_atom_site_aniso_label
_atom_site_aniso_U_11
_atom_site_aniso_U_22
_atom_site_aniso_U_33
_atom_site_aniso_U_12
_atom_site_aniso_U_13
_atom_site_aniso_U_23
Ru(1) 0.0428(9) 0.061(1) 0.0414(9) -0.0142(10) -0.0091(7) 0.0181(10)
Ru(2) 0.0484(9) 0.054(1) 0.0350(9) -0.0023(10) 0.0085(7) 0.0028(9)
Cl(1) 0.094(3) 0.063(3) 0.085(3) -0.001(3) 0.009(3) 0.023(2)
Cl(2) 0.074(3) 0.119(4) 0.087(3) 0.022(3) 0.001(2) 0.056(3)
Cl(3) 0.048(2) 0.155(4) 0.043(2) 0.007(3) -0.009(2) 0.007(3)
Cl(4) 0.056(2) 0.090(3) 0.060(3) -0.016(2) -0.002(2) -0.014(2)
Cl(5) 0.065(2) 0.079(3) 0.054(2) -0.004(2) 0.023(2) 0.009(2)
Cl(6) 0.091(3) 0.125(4) 0.034(2) -0.010(3) 0.006(2) -0.004(3)
Cl(7) 0.077(3) 0.136(4) 0.049(2) 0.004(3) -0.019(2) -0.005(3)
Cl(8) 0.054(2) 0.112(4) 0.064(3) 0.008(2) 0.005(2) 0.007(2)
P(1) 0.058(3) 0.046(2) 0.057(2) 0.006(2) 0.003(2) -0.007(2)
O(1) 0.061(6) 0.067(7) 0.038(5) -0.009(5) 0.002(5) 0.020(5)
O(2) 0.047(6) 0.056(6) 0.050(6) -0.011(5) -0.007(5) 0.011(5)
O(3) 0.056(6) 0.056(6) 0.028(5) -0.003(5) 0.013(4) 0.008(4)
O(4) 0.050(5) 0.060(6) 0.035(5) -0.009(5) 0.004(4) 0.004(5)
O(5) 0.19(2) 0.47(6) 0.34(4) -0.13(3) 0.04(2) -0.24(4)
O(6) 0.13(2) 0.11(2) 0.52(5) 0.04(1) -0.13(2) -0.14(2)
N(1) 0.050(7) 0.068(9) 0.033(6) -0.020(7) -0.004(5) 0.019(6)
N(2) 0.066(10) 0.08(1) 0.058(9) 0.010(9) -0.002(7) 0.005(8)
N(3) 0.059(8) 0.043(7) 0.049(7) 0.012(7) 0.016(6) 0.001(6)
N(4) 0.12(2) 0.07(1) 0.07(1) -0.03(1) -0.017(10) 0.007(9)
C(1) 0.038(8) 0.06(1) 0.033(8) -0.004(8) 0.010(7) 0.009(7)
C(2) 0.049(9) 0.06(1) 0.058(10) -0.008(8) 0.003(8) 0.017(9)
C(3) 0.06(1) 0.09(1) 0.031(9) 0.011(10) 0.001(8) 0.028(9)
C(4) 0.023(7) 0.11(1) 0.042(9) 0.015(9) -0.005(6) 0.025(10)
C(5) 0.037(7) 0.061(9) 0.035(7) 0.013(8) 0.010(6) -0.010(8)
C(6) 0.038(7) 0.07(1) 0.014(6) 0.003(8) -0.005(6) 0.015(7)
C(7) 0.13(2) 0.04(1) 0.07(1) -0.06(1) -0.03(1) 0.011(9)
C(8) 0.16(3) 0.20(3) 0.13(2) 0.04(2) 0.06(2) 0.03(2)
C(9) 0.07(1) 0.11(2) 0.06(1) 0.02(1) -0.01(1) 0.02(1)
C(10) 0.051(9) 0.06(1) 0.040(8) -0.011(10) -0.002(6) 0.005(8)
C(11) 0.07(1) 0.09(1) 0.09(1) -0.01(1) 0.01(1) -0.01(1)
C(12) 0.047(9) 0.07(1) 0.036(8) -0.002(8) -0.007(7) 0.012(7)
C(13) 0.055(9) 0.047(9) 0.036(8) -0.021(7) 0.007(7) -0.008(7)
C(14) 0.053(8) 0.048(9) 0.036(8) -0.020(7) 0.014(7) -0.007(7)
C(15) 0.08(1) 0.061(9) 0.027(7) -0.011(10) 0.009(7) -0.015(8)
C(16) 0.057(10) 0.07(1) 0.046(9) -0.014(8) -0.006(7) -0.001(8)
C(17) 0.043(8) 0.06(1) 0.056(10) -0.016(7) 0.004(7) -0.005(8)
C(18) 0.052(8) 0.040(8) 0.030(7) -0.006(8) -0.003(6) 0.003(7)
C(19) 0.05(1) 0.09(1) 0.05(1) -0.03(1) 0.020(9) 0.000(9)
C(20) 0.20(3) 0.11(2) 0.13(2) 0.02(2) -0.02(2) -0.02(2)
C(21) 0.08(1) 0.06(1) 0.11(2) -0.02(1) -0.02(1) 0.03(1)
C(22) 0.08(1) 0.11(2) 0.06(1) -0.04(1) 0.009(10) 0.00(1)
C(23) 0.13(2) 0.13(2) 0.13(2) -0.07(2) 0.05(2) -0.01(2)
C(24) 0.07(1) 0.07(1) 0.040(9) -0.018(9) 0.015(8) 0.001(8)
C(25) 0.053(9) 0.051(10) 0.058(9) -0.002(8) -0.004(7) 0.006(8)
C(26) 0.054(9) 0.064(10) 0.055(9) 0.008(8) 0.010(8) 0.005(8)
C(27) 0.05(1) 0.12(2) 0.051(10) 0.01(1) 0.021(8) 0.01(1)
C(28) 0.06(1) 0.13(2) 0.05(1) -0.01(1) 0.010(8) -0.01(1)
C(29) 0.11(2) 0.07(1) 0.10(2) -0.02(1) -0.03(1) 0.00(1)
C(30) 0.07(1) 0.08(1) 0.08(1) -0.01(1) -0.02(1) 0.00(1)
C(31) 0.047(9) 0.07(1) 0.051(9) 0.000(8) -0.013(8) -0.006(8)
C(32) 0.11(2) 0.14(2) 0.06(1) -0.04(1) -0.01(1) -0.01(1)
C(33) 0.17(3) 0.26(4) 0.06(1) -0.11(3) 0.02(2) 0.03(2)
C(34) 0.23(3) 0.15(2) 0.06(1) -0.03(2) 0.02(2) 0.00(2)
C(35) 0.16(2) 0.09(2) 0.05(1) 0.00(1) -0.01(1) -0.01(1)
C(36) 0.09(1) 0.06(1) 0.07(1) 0.013(9) -0.002(10) 0.000(9)
C(37) 0.051(9) 0.020(7) 0.08(1) 0.004(7) 0.007(9) -0.011(8)
C(38) 0.05(1) 0.08(1) 0.09(1) 0.012(10) -0.016(10) -0.01(1)
C(39) 0.05(1) 0.09(1) 0.12(2) 0.02(1) -0.04(1) -0.04(1)
C(40) 0.07(1) 0.06(1) 0.17(2) 0.02(1) 0.04(1) 0.00(1)
C(41) 0.11(2) 0.06(1) 0.11(2) 0.02(1) 0.04(1) 0.00(1)
C(42) 0.10(2) 0.043(10) 0.11(2) 0.01(1) 0.04(1) -0.01(1)
C(43) 0.053(9) 0.039(8) 0.055(9) 0.002(7) -0.005(8) -0.006(7)
C(44) 0.07(1) 0.046(10) 0.057(10) 0.000(8) -0.005(8) -0.005(8)
C(45) 0.07(1) 0.06(1) 0.06(1) 0.005(9) -0.006(9) 0.001(9)
C(46) 0.09(1) 0.033(9) 0.09(1) -0.020(9) 0.01(1) 0.000(9)
C(47) 0.12(2) 0.04(1) 0.09(1) 0.01(1) 0.02(1) 0.002(9)
C(48) 0.08(1) 0.06(1) 0.045(9) 0.000(9) 0.015(8) 0.001(8)
C(49) 0.40(7) 0.30(6) 0.17(3) -0.18(5) -0.08(4) 0.10(4)
C(50) 0.36(7) 0.27(6) 0.9(1) 0.11(5) 0.47(8) 0.19(7)

loop_
_atom_type_symbol
_atom_type_description
_atom_type_scat_dispersion_real
_atom_type_scat_dispersion_imag
_atom_type_scat_source
Ru Ru -1.259 0.836
;International Tables for Crystallography
(1992, Vol. C, Tables 4.2.6.8 and 6.1.1.1)
;
N N 0.006 0.003
;International Tables for Crystallography
(1992, Vol. C, Tables 4.2.6.8 and 6.1.1.1)
;
O O 0.011 0.006
;International Tables for Crystallography
(1992, Vol. C, Tables 4.2.6.8 and 6.1.1.1)
;
C C 0.003 0.002
;International Tables for Crystallography
(1992, Vol. C, Tables 4.2.6.8 and 6.1.1.1)
;
H H 0.000 0.000
;International Tables for Crystallography
(1992, Vol. C, Table 6.1.1.2)
;
P P 0.102 0.094
;International Tables for Crystallography
(1992, Vol. C, Tables 4.2.6.8 and 6.1.1.1)
;
Cl Cl 0.148 0.159
;International Tables for Crystallography
(1992, Vol. C, Tables 4.2.6.8 and 6.1.1.1)
;

loop_
_geom_angle_atom_site_label_1
_geom_angle_atom_site_label_2
_geom_angle_atom_site_label_3
_geom_angle
_geom_angle_site_symmetry_1
_geom_angle_site_symmetry_2
_geom_angle_site_symmetry_3
_geom_angle_publ_flag
O(1) Ru(1) O(1) 180.0 . 1_555 3_665 yes
O(1) Ru(1) O(2) 80.5(3) . 1_555 1_555 yes
O(1) Ru(1) O(2) 99.5(3) . 1_555 3_665 yes
O(1) Ru(1) N(1) 88.5(4) . 1_555 1_555 yes
O(1) Ru(1) N(1) 91.5(4) . 1_555 3_665 yes
O(1) Ru(1) O(2) 99.5(3) . 3_665 1_555 yes
O(1) Ru(1) O(2) 80.5(3) . 3_665 3_665 yes
O(1) Ru(1) N(1) 91.5(4) . 3_665 1_555 yes
O(1) Ru(1) N(1) 88.5(4) . 3_665 3_665 yes
O(2) Ru(1) O(2) 180.0 . 1_555 3_665 yes
O(2) Ru(1) N(1) 88.2(4) . 1_555 1_555 yes
O(2) Ru(1) N(1) 91.8(4) . 1_555 3_665 yes
O(2) Ru(1) N(1) 91.8(4) . 3_665 1_555 yes
O(2) Ru(1) N(1) 88.2(4) . 3_665 3_665 yes
N(1) Ru(1) N(1) 180.0 . 1_555 3_665 yes
O(3) Ru(2) O(3) 180.0 . 1_555 3_775 yes
O(3) Ru(2) O(4) 81.1(3) . 1_555 1_555 yes
O(3) Ru(2) O(4) 98.9(3) . 1_555 3_775 yes
O(3) Ru(2) N(3) 86.0(4) . 1_555 1_555 yes
O(3) Ru(2) N(3) 94.0(4) . 1_555 3_775 yes
O(3) Ru(2) O(4) 98.9(3) . 3_775 1_555 yes
O(3) Ru(2) O(4) 81.1(3) . 3_775 3_775 yes
O(3) Ru(2) N(3) 94.0(4) . 3_775 1_555 yes
O(3) Ru(2) N(3) 86.0(4) . 3_775 3_775 yes
O(4) Ru(2) O(4) 180.0 . 1_555 3_775 yes
O(4) Ru(2) N(3) 91.4(4) . 1_555 1_555 yes
O(4) Ru(2) N(3) 88.6(4) . 1_555 3_775 yes
O(4) Ru(2) N(3) 88.6(4) . 3_775 1_555 yes
O(4) Ru(2) N(3) 91.4(4) . 3_775 3_775 yes
N(3) Ru(2) N(3) 180.0 . 1_555 3_775 yes
C(25) P(1) C(31) 110.9(7) . 1_555 1_555 yes
C(25) P(1) C(37) 108.1(6) . 1_555 1_555 yes
C(25) P(1) C(43) 109.8(6) . 1_555 1_555 yes
C(31) P(1) C(37) 110.2(7) . 1_555 1_555 yes
C(31) P(1) C(43) 107.3(7) . 1_555 1_555 yes
C(37) P(1) C(43) 110.6(7) . 1_555 1_555 yes
Ru(1) O(1) C(1) 109.8(8) . 1_555 1_555 yes
Ru(1) O(2) C(6) 111.2(8) . 1_555 1_555 yes
Ru(2) O(3) C(13) 110.2(7) . 1_555 1_555 yes
Ru(2) O(4) C(18) 110.4(7) . 1_555 1_555 yes
Ru(1) N(1) C(7) 125(1) . 1_555 1_555 yes
Ru(1) N(1) C(12) 117.9(10) . 1_555 1_555 yes
C(7) N(1) C(12) 116(1) . 1_555 1_555 yes
C(9) N(2) C(10) 116(1) . 1_555 1_555 yes
Ru(2) N(3) C(19) 128(1) . 1_555 1_555 yes
Ru(2) N(3) C(24) 118.8(9) . 1_555 1_555 yes
C(19) N(3) C(24) 112(1) . 1_555 1_555 yes
C(21) N(4) C(22) 116(1) . 1_555 1_555 yes
O(1) C(1) C(2) 123(1) . 1_555 1_555 yes
O(1) C(1) C(6) 116(1) . 1_555 1_555 yes
C(2) C(1) C(6) 119(1) . 1_555 1_555 yes
Cl(1) C(2) C(1) 118(1) . 1_555 1_555 yes
Cl(1) C(2) C(3) 119(1) . 1_555 1_555 yes
C(1) C(2) C(3) 121(1) . 1_555 1_555 yes
Cl(2) C(3) C(2) 121(1) . 1_555 1_555 yes
Cl(2) C(3) C(4) 119(1) . 1_555 1_555 yes
C(2) C(3) C(4) 119(1) . 1_555 1_555 yes
Cl(3) C(4) C(3) 122(1) . 1_555 1_555 yes
Cl(3) C(4) C(5) 115(1) . 1_555 1_555 yes
C(3) C(4) C(5) 121(1) . 1_555 1_555 yes
Cl(4) C(5) C(4) 123(1) . 1_555 1_555 yes
Cl(4) C(5) C(6) 115(1) . 1_555 1_555 yes
C(4) C(5) C(6) 120(1) . 1_555 1_555 yes
O(2) C(6) C(1) 117(1) . 1_555 1_555 yes
O(2) C(6) C(5) 125(1) . 1_555 1_555 yes
C(1) C(6) C(5) 117(1) . 1_555 1_555 yes
N(1) C(7) C(8) 125(2) . 1_555 1_555 yes
N(1) C(7) C(9) 121(1) . 1_555 1_555 yes
C(8) C(7) C(9) 112(2) . 1_555 1_555 yes
N(2) C(9) C(7) 121(1) . 1_555 1_555 yes
N(2) C(10) C(11) 114(1) . 1_555 1_555 yes
N(2) C(10) C(12) 122(1) . 1_555 1_555 yes
C(11) C(10) C(12) 123(1) . 1_555 1_555 yes
N(1) C(12) C(10) 122(1) . 1_555 1_555 yes
O(3) C(13) C(14) 123(1) . 1_555 1_555 yes
O(3) C(13) C(18) 118(1) . 1_555 1_555 yes
C(14) C(13) C(18) 118(1) . 1_555 1_555 yes
Cl(5) C(14) C(13) 117.1(10) . 1_555 1_555 yes
Cl(5) C(14) C(15) 122(1) . 1_555 1_555 yes
C(13) C(14) C(15) 120(1) . 1_555 1_555 yes
Cl(6) C(15) C(14) 118(1) . 1_555 1_555 yes
Cl(6) C(15) C(16) 119(1) . 1_555 1_555 yes
C(14) C(15) C(16) 121(1) . 1_555 1_555 yes
Cl(7) C(16) C(15) 120(1) . 1_555 1_555 yes
Cl(7) C(16) C(17) 120(1) . 1_555 1_555 yes
C(15) C(16) C(17) 118(1) . 1_555 1_555 yes
Cl(8) C(17) C(16) 118(1) . 1_555 1_555 yes
Cl(8) C(17) C(18) 119(1) . 1_555 1_555 yes
C(16) C(17) C(18) 121(1) . 1_555 1_555 yes
O(4) C(18) C(13) 115(1) . 1_555 1_555 yes
O(4) C(18) C(17) 124(1) . 1_555 1_555 yes
C(13) C(18) C(17) 119(1) . 1_555 1_555 yes
N(3) C(19) C(20) 120(1) . 1_555 1_555 yes
N(3) C(19) C(21) 127(1) . 1_555 1_555 yes
C(20) C(19) C(21) 110(1) . 1_555 1_555 yes
N(4) C(21) C(19) 119(1) . 1_555 1_555 yes
N(4) C(22) C(23) 122(1) . 1_555 1_555 yes
N(4) C(22) C(24) 122(1) . 1_555 1_555 yes
C(23) C(22) C(24) 114(1) . 1_555 1_555 yes
N(3) C(24) C(22) 120(1) . 1_555 1_555 yes
P(1) C(25) C(26) 122(1) . 1_555 1_555 yes
P(1) C(25) C(30) 118(1) . 1_555 1_555 yes
C(26) C(25) C(30) 118(1) . 1_555 1_555 yes
C(25) C(26) C(27) 119(1) . 1_555 1_555 yes
C(26) C(27) C(28) 119(1) . 1_555 1_555 yes
C(27) C(28) C(29) 120(1) . 1_555 1_555 yes
C(28) C(29) C(30) 118(1) . 1_555 1_555 yes
C(25) C(30) C(29) 122(1) . 1_555 1_555 yes
P(1) C(31) C(32) 123(1) . 1_555 1_555 yes
P(1) C(31) C(36) 119(1) . 1_555 1_555 yes
C(32) C(31) C(36) 116(1) . 1_555 1_555 yes
C(31) C(32) C(33) 123(1) . 1_555 1_555 yes
C(32) C(33) C(34) 118(2) . 1_555 1_555 yes
C(33) C(34) C(35) 121(2) . 1_555 1_555 yes
C(34) C(35) C(36) 119(1) . 1_555 1_555 yes
C(31) C(36) C(35) 119(1) . 1_555 1_555 yes
P(1) C(37) C(38) 119(1) . 1_555 1_555 yes
P(1) C(37) C(42) 119(1) . 1_555 1_555 yes
C(38) C(37) C(42) 121(1) . 1_555 1_555 yes
C(37) C(38) C(39) 119(1) . 1_555 1_555 yes
C(38) C(39) C(40) 119(1) . 1_555 1_555 yes
C(39) C(40) C(41) 120(1) . 1_555 1_555 yes
C(40) C(41) C(42) 122(1) . 1_555 1_555 yes
C(37) C(42) C(41) 117(1) . 1_555 1_555 yes
P(1) C(43) C(44) 120(1) . 1_555 1_555 yes
P(1) C(43) C(48) 120(1) . 1_555 1_555 yes
C(44) C(43) C(48) 118(1) . 1_555 1_555 yes
C(43) C(44) C(45) 119(1) . 1_555 1_555 yes
C(44) C(45) C(46) 119(1) . 1_555 1_555 yes
C(45) C(46) C(47) 120(1) . 1_555 1_555 yes
C(46) C(47) C(48) 119(1) . 1_555 1_555 yes
C(43) C(48) C(47) 122(1) . 1_555 1_555 yes

loop_
_geom_bond_atom_site_label_1
_geom_bond_atom_site_label_2
_geom_bond_distance
_geom_bond_site_symmetry_1
_geom_bond_site_symmetry_2
_geom_bond_publ_flag
Ru(1) O(1) 2.032(8) . . yes
Ru(1) O(1) 2.032(8) . 3_665 yes
Ru(1) O(2) 2.022(8) . . yes
Ru(1) O(2) 2.022(8) . 3_665 yes
Ru(1) N(1) 2.10(1) . . yes
Ru(1) N(1) 2.10(1) . 3_665 yes
Ru(2) O(3) 1.998(8) . . yes
Ru(2) O(3) 1.998(8) . 3_775 yes
Ru(2) O(4) 2.030(7) . . yes
Ru(2) O(4) 2.030(7) . 3_775 yes
Ru(2) N(3) 2.04(1) . . yes
Ru(2) N(3) 2.04(1) . 3_775 yes
Cl(1) C(2) 1.75(1) . . yes
Cl(2) C(3) 1.73(1) . . yes
Cl(3) C(4) 1.75(1) . . yes
Cl(4) C(5) 1.74(1) . . yes
Cl(5) C(14) 1.72(1) . . yes
Cl(6) C(15) 1.74(1) . . yes
Cl(7) C(16) 1.74(1) . . yes
Cl(8) C(17) 1.74(1) . . yes
P(1) C(25) 1.77(1) . . yes
P(1) C(31) 1.76(2) . . yes
P(1) C(37) 1.81(1) . . yes
P(1) C(43) 1.80(1) . . yes
O(1) C(1) 1.34(1) . . yes
O(2) C(6) 1.31(1) . . yes
O(3) C(13) 1.32(1) . . yes
O(4) C(18) 1.33(1) . . yes
O(5) C(49) 1.11(4) . . yes
O(6) C(50) 1.61(5) . . yes
N(1) C(7) 1.34(2) . . yes
N(1) C(12) 1.32(2) . . yes
N(2) C(9) 1.33(2) . . yes
N(2) C(10) 1.34(2) . . yes
N(3) C(19) 1.31(2) . . yes
N(3) C(24) 1.35(2) . . yes
N(4) C(21) 1.29(2) . . yes
N(4) C(22) 1.35(2) . . yes
C(1) C(2) 1.37(2) . . yes
C(1) C(6) 1.42(2) . . yes
C(2) C(3) 1.37(2) . . yes
C(3) C(4) 1.34(2) . . yes
C(4) C(5) 1.40(2) . . yes
C(5) C(6) 1.39(2) . . yes
C(7) C(8) 1.40(3) . . yes
C(7) C(9) 1.36(2) . . yes
C(10) C(11) 1.47(2) . . yes
C(10) C(12) 1.35(2) . . yes
C(13) C(14) 1.40(2) . . yes
C(13) C(18) 1.42(2) . . yes
C(14) C(15) 1.37(2) . . yes
C(15) C(16) 1.36(2) . . yes
C(16) C(17) 1.40(2) . . yes
C(17) C(18) 1.35(2) . . yes
C(19) C(20) 1.38(3) . . yes
C(19) C(21) 1.38(2) . . yes
C(22) C(23) 1.51(3) . . yes
C(22) C(24) 1.40(2) . . yes
C(25) C(26) 1.37(2) . . yes
C(25) C(30) 1.40(2) . . yes
C(26) C(27) 1.41(2) . . yes
C(27) C(28) 1.37(2) . . yes
C(28) C(29) 1.37(2) . . yes
C(29) C(30) 1.36(2) . . yes
C(31) C(32) 1.36(2) . . yes
C(31) C(36) 1.40(2) . . yes
C(32) C(33) 1.38(3) . . yes
C(33) C(34) 1.33(3) . . yes
C(34) C(35) 1.37(3) . . yes
C(35) C(36) 1.40(2) . . yes
C(37) C(38) 1.36(2) . . yes
C(37) C(42) 1.38(2) . . yes
C(38) C(39) 1.38(2) . . yes
C(39) C(40) 1.38(3) . . yes
C(40) C(41) 1.33(2) . . yes
C(41) C(42) 1.38(2) . . yes
C(43) C(44) 1.39(2) . . yes
C(43) C(48) 1.34(2) . . yes
C(44) C(45) 1.36(2) . . yes
C(45) C(46) 1.41(2) . . yes
C(46) C(47) 1.32(2) . . yes
C(47) C(48) 1.38(2) . . yes
